data_7101869
loop_
_publ_author_name
'Hong, Seunghee'
'Zou, Yang'
'Moon, Dohyun'
'Lah, Myoung Soo'

_publ_section_title
;
 An unprecedented twofold interpenetrating (3,4)-connected 3-D
 metal-organic framework.
;
_journal_issue 17
_journal_name_full 'Chemical communications (Cambridge, England)'
_journal_page_first 1707
_journal_page_last 1709
_journal_paper_doi 10.1039/b702216f
_journal_year 2007
_chemical_formula_sum 'C96 H72 Cu3 N30 O30'
_chemical_formula_weight 2316.46
_chemical_name_systematic
;
?
;
_space_group_IT_number 52
_symmetry_cell_setting orthorhombic
_symmetry_space_group_name_Hall '-P 2a 2bc'
_symmetry_space_group_name_H-M 'P n n a'
_atom_sites_solution_hydrogens geom
_atom_sites_solution_primary direct
_atom_sites_solution_secondary difmap
_audit_creation_method SHELXL-97
_cell_angle_alpha 90.00
_cell_angle_beta 90.00
_cell_angle_gamma 90.00
_cell_formula_units_Z 4
_cell_length_a 56.792(11)
_cell_length_b 14.331(3)
_cell_length_c 32.170(6)
_cell_measurement_reflns_used 13803
_cell_measurement_temperature 100(2)
_cell_measurement_theta_max 20.61
_cell_measurement_theta_min 1.23
_cell_volume 26183(9)
_computing_cell_refinement HKL2000
_computing_data_collection 'PAL ADSC Quantum-210'
_computing_data_reduction HKL2000
_computing_molecular_graphics 'ORTEP3, Diamond 3.1a'
_computing_publication_material WinGX
_computing_structure_refinement 'Bruker SHELXTL'
_computing_structure_solution 'Bruker SHELXTL'
_diffrn_ambient_temperature 100(2)
_diffrn_measured_fraction_theta_full 0.987
_diffrn_measured_fraction_theta_max 0.987
_diffrn_measurement_device_type 'CCD area detector'
_diffrn_measurement_method 'phi scans'
_diffrn_radiation_monochromator 'platinum coated silicon double crystal'
_diffrn_radiation_source 'Fixed gap multiple wiggler beamline'
_diffrn_radiation_type synchrotron
_diffrn_radiation_wavelength 0.70000
_diffrn_reflns_av_R_equivalents 0.2134
_diffrn_reflns_av_sigmaI/netI 0.2164
_diffrn_reflns_limit_h_max 56
_diffrn_reflns_limit_h_min -56
_diffrn_reflns_limit_k_max 14
_diffrn_reflns_limit_k_min 0
_diffrn_reflns_limit_l_max 32
_diffrn_reflns_limit_l_min -32
_diffrn_reflns_number 49789
_diffrn_reflns_theta_full 20.61
_diffrn_reflns_theta_max 20.61
_diffrn_reflns_theta_min 1.23
_exptl_absorpt_coefficient_mu 0.279
_exptl_absorpt_correction_type none
_exptl_crystal_colour blue
_exptl_crystal_density_diffrn 0.588
_exptl_crystal_density_method 'not measured'
_exptl_crystal_description needle
_exptl_crystal_F_000 4740
_exptl_crystal_size_max 0.40
_exptl_crystal_size_mid 0.05
_exptl_crystal_size_min 0.05
_refine_diff_density_max 0.212
_refine_diff_density_min -0.506
_refine_diff_density_rms 0.039
_refine_ls_extinction_coef 0.00009(2)
_refine_ls_extinction_expression Fc^*^=kFc[1+0.001xFc^2^\l^3^/sin(2\q)]^-1/4^
_refine_ls_extinction_method SHELXL
_refine_ls_goodness_of_fit_ref 0.688
_refine_ls_hydrogen_treatment constr
_refine_ls_matrix_type full
_refine_ls_number_parameters 660
_refine_ls_number_reflns 13803
_refine_ls_number_restraints 0
_refine_ls_restrained_S_all 0.688
_refine_ls_R_factor_all 0.1664
_refine_ls_R_factor_gt 0.0787
_refine_ls_shift/su_max 0.000
_refine_ls_shift/su_mean 0.000
_refine_ls_structure_factor_coef Fsqd
_refine_ls_weighting_details 'calc w=1/[\s^2^(Fo^2^)+(0.0765P)^2^+0.0000P] where P=(Fo^2^+2Fc^2^)/3'
_refine_ls_weighting_scheme calc
_refine_ls_wR_factor_gt 0.1739
_refine_ls_wR_factor_ref 0.1930
_reflns_number_gt 4104
_reflns_number_total 13803
_reflns_threshold_expression >2sigma(I)
_cod_data_source_file b702216f.txt
_cod_data_source_block p6_77or
_cod_depositor_comments
;
The following automatic conversions were performed:
'_symmetry_cell_setting' value 'Orthorhombic' changed to 'orthorhombic'
according to '/home/saulius/struct/CIF-dictionaries/cif_core.dic'
dictionary named 'cif_core.dic' version 2.4.1 from 2010-06-29.

Automatic conversion script
Id: cif_fix_enum 1527 2010-12-29 10:47:43Z saulius 
;
_cod_original_sg_symbol_Hall -P2a2bc
_cod_original_sg_symbol_H-M Pnna
_cod_database_code 7101869

loop_
_symmetry_equiv_pos_as_xyz
'x, y, z'
'-x+1/2, -y, z'
'-x+1/2, y+1/2, -z+1/2'
'x, -y+1/2, -z+1/2'
'-x, -y, -z'
'x-1/2, y, -z'
'x-1/2, -y-1/2, z-1/2'
'-x, y-1/2, z-1/2'

loop_
_atom_site_label
_atom_site_type_symbol
_atom_site_fract_x
_atom_site_fract_y
_atom_site_fract_z
_atom_site_U_iso_or_equiv
_atom_site_adp_type
_atom_site_occupancy
_atom_site_symmetry_multiplicity
_atom_site_calc_flag
_atom_site_refinement_flags
Cu1 Cu 0.406143(15) 0.88210(5) 0.48232(4) 0.1543(5) Uani 1 1 d .
O1N O 0.42279(9) 0.8810(4) 0.5613(3) 0.179(4) Uani 1 1 d .
O2N O 0.44178(11) 0.8953(4) 0.6206(2) 0.157(2) Uani 1 1 d .
O3N O 0.43883(9) 1.0146(4) 0.5787(2) 0.190(3) Uani 1 1 d .
N1N N 0.43381(16) 0.9279(8) 0.5856(4) 0.168(4) Uani 1 1 d .
Cu2 Cu 0.160322(18) 0.2500 0.7500 0.1172(5) Uani 1 2 d S
O4N O 0.15970(6) 0.0784(3) 0.72964(15) 0.1449(17) Uani 1 1 d .
O1A O 0.32916(12) 0.6073(4) 0.6061(3) 0.176(3) Uani 1 1 d .
O2A O 0.26777(13) 0.4122(5) 0.6757(3) 0.315(5) Uani 1 1 d .
O3A O 0.30319(9) 0.1535(3) 0.5246(2) 0.186(2) Uani 1 1 d .
O4A O 0.39051(7) 0.8774(2) 0.4115(2) 0.229(4) Uani 1 1 d .
N1A N 0.38277(11) 0.7889(3) 0.5051(4) 0.166(4) Uani 1 1 d .
N2A N 0.18439(13) 0.2801(5) 0.71239(19) 0.133(3) Uani 1 1 d .
N3A N 0.38476(12) -0.0158(4) 0.4985(3) 0.173(3) Uani 1 1 d .
N4A N 0.33815(10) 0.5681(4) 0.5410(3) 0.137(2) Uani 1 1 d .
H4A H 0.3356 0.5218 0.5236 0.165 Uiso 1 1 calc R
N5A N 0.24391(11) 0.3184(3) 0.6286(2) 0.143(2) Uani 1 1 d .
H5A H 0.2431 0.2834 0.6062 0.171 Uiso 1 1 calc R
N6A N 0.34089(11) 0.2049(3) 0.5401(2) 0.165(3) Uani 1 1 d .
H6A H 0.3489 0.2505 0.5518 0.198 Uiso 1 1 calc R
C1A C 0.37283(16) 0.7859(7) 0.5450(3) 0.165(5) Uani 1 1 d .
H1A H 0.3763 0.8341 0.5643 0.199 Uiso 1 1 calc R
C2A C 0.35779(12) 0.7126(5) 0.5568(3) 0.149(4) Uani 1 1 d .
H2A H 0.3515 0.7076 0.5841 0.179 Uiso 1 1 calc R
C3A C 0.35254(13) 0.6452(5) 0.5245(4) 0.146(4) Uani 1 1 d .
C4A C 0.36114(16) 0.6412(6) 0.4791(4) 0.187(5) Uani 1 1 d .
H4A1 H 0.3571 0.5975 0.4581 0.225 Uiso 1 1 calc R
C5A C 0.37726(12) 0.7222(8) 0.4761(3) 0.167(4) Uani 1 1 d .
H5A1 H 0.3850 0.7290 0.4501 0.200 Uiso 1 1 calc R
C6A C 0.32843(15) 0.5585(6) 0.5788(4) 0.127(3) Uani 1 1 d .
C7A C 0.18794(11) 0.2488(6) 0.6780(3) 0.125(3) Uani 1 1 d .
H7A H 0.1748 0.2130 0.6691 0.150 Uiso 1 1 calc R
C8A C 0.20719(14) 0.2494(5) 0.6444(2) 0.131(3) Uani 1 1 d .
H8A H 0.2073 0.2151 0.6192 0.157 Uiso 1 1 calc R
C9A C 0.22499(14) 0.3126(5) 0.6591(3) 0.121(3) Uani 1 1 d .
C10A C 0.22248(13) 0.3599(6) 0.6950(3) 0.135(3) Uani 1 1 d .
H10A H 0.2341 0.4048 0.7023 0.162 Uiso 1 1 calc R
C11A C 0.20456(15) 0.3464(4) 0.7207(3) 0.159(4) Uani 1 1 d .
H11A H 0.2044 0.3806 0.7460 0.191 Uiso 1 1 calc R
C12A C 0.2624(3) 0.3750(9) 0.6335(4) 0.212(5) Uiso 1 1 d .
C13A C 0.39234(13) 0.0575(6) 0.5269(3) 0.183(4) Uani 1 1 d .
H13A H 0.4081 0.0547 0.5368 0.219 Uiso 1 1 calc R
C14A C 0.37870(14) 0.1298(5) 0.5404(3) 0.162(3) Uani 1 1 d .
H14A H 0.3842 0.1774 0.5584 0.195 Uiso 1 1 calc R
C15A C 0.35440(15) 0.1261(6) 0.5238(3) 0.147(3) Uani 1 1 d .
C16A C 0.34517(13) 0.0563(6) 0.4960(3) 0.157(3) Uani 1 1 d .
H16A H 0.3295 0.0578 0.4859 0.188 Uiso 1 1 calc R
C17A C 0.36077(17) -0.0120(5) 0.4855(3) 0.166(3) Uani 1 1 d .
H17A H 0.3552 -0.0610 0.4681 0.199 Uiso 1 1 calc R
C18A C 0.31751(15) 0.2136(5) 0.5388(3) 0.171(4) Uani 1 1 d .
C19A C 0.31441(13) 0.4626(5) 0.5791(3) 0.143(3) Uani 1 1 d .
C20A C 0.29600(13) 0.4619(5) 0.6074(3) 0.163(4) Uani 1 1 d .
H20A H 0.2926 0.5120 0.6258 0.196 Uiso 1 1 calc R
C21A C 0.28302(14) 0.3790(6) 0.6059(3) 0.187(4) Uani 1 1 d .
C22A C 0.28994(14) 0.2971(5) 0.5880(3) 0.156(3) Uani 1 1 d .
H22A H 0.2824 0.2399 0.5948 0.187 Uiso 1 1 calc R
C23A C 0.30882(12) 0.2999(5) 0.5590(3) 0.147(3) Uani 1 1 d .
C24A C 0.32192(11) 0.3851(5) 0.5544(3) 0.146(3) Uani 1 1 d .
H24A H 0.3349 0.3898 0.5359 0.176 Uiso 1 1 calc R
O1B O 0.07793(9) 0.4578(4) 0.6183(2) 0.200(3) Uani 1 1 d .
O2B O 0.00294(8) 0.6216(4) 0.5932(2) 0.184(2) Uani 1 1 d .
O3B O 0.01226(9) 0.1458(3) 0.5368(2) 0.160(2) Uani 1 1 d .
N1B N 0.13618(10) 0.2668(5) 0.70681(17) 0.1197(18) Uani 1 1 d .
N2B N -0.06998(11) 0.7799(5) 0.5234(3) 0.146(3) Uani 1 1 d .
N3B N -0.06914(12) -0.0222(4) 0.5336(3) 0.135(3) Uani 1 1 d .
N4B N 0.07633(11) 0.3053(4) 0.6295(2) 0.152(3) Uani 1 1 d .
H4B H 0.0685 0.2537 0.6241 0.183 Uiso 1 1 calc R
N5B N -0.02286(11) 0.5569(4) 0.5463(2) 0.160(3) Uani 1 1 d .
H5B H -0.0253 0.5087 0.5299 0.193 Uiso 1 1 calc R
N6B N -0.02253(13) 0.2000(4) 0.5608(2) 0.166(3) Uani 1 1 d .
H6B H -0.0290 0.2484 0.5731 0.200 Uiso 1 1 calc R
C1B C 0.13318(13) 0.3417(5) 0.6832(3) 0.125(3) Uani 1 1 d .
H1B H 0.1446 0.3896 0.6860 0.150 Uiso 1 1 calc R
C2B C 0.11578(13) 0.3579(4) 0.6555(3) 0.119(2) Uani 1 1 d .
H2B H 0.1159 0.4119 0.6384 0.143 Uiso 1 1 calc R
C3B C 0.09745(16) 0.2925(5) 0.6528(3) 0.124(2) Uani 1 1 d .
C4B C 0.09988(13) 0.2143(6) 0.6757(3) 0.137(3) Uani 1 1 d .
H4B1 H 0.0883 0.1669 0.6723 0.164 Uiso 1 1 calc R
C5B C 0.11754(13) 0.1977(5) 0.7034(3) 0.135(3) Uani 1 1 d .
H5B1 H 0.1177 0.1428 0.7199 0.162 Uiso 1 1 calc R
C6B C 0.06709(12) 0.3785(7) 0.6155(3) 0.147(3) Uani 1 1 d .
C7B C -0.06786(13) 0.7094(6) 0.5000(3) 0.147(4) Uani 1 1 d .
H7B H -0.0767 0.7076 0.4750 0.176 Uiso 1 1 calc R
C8B C -0.05346(14) 0.6360(6) 0.5090(3) 0.143(3) Uani 1 1 d .
H8B H -0.0536 0.5834 0.4909 0.172 Uiso 1 1 calc R
C9B C -0.03855(14) 0.6347(6) 0.5436(3) 0.138(3) Uani 1 1 d .
C10B C -0.03993(13) 0.7117(6) 0.5710(3) 0.173(4) Uani 1 1 d .
H10B H -0.0304 0.7166 0.5952 0.208 Uiso 1 1 calc R
C11B C -0.05672(14) 0.7818(5) 0.5594(4) 0.157(4) Uani 1 1 d .
H11B H -0.0589 0.8330 0.5778 0.188 Uiso 1 1 calc R
C12B C -0.00448(15) 0.5539(5) 0.5729(3) 0.146(3) Uani 1 1 d .
C13B C -0.07507(13) 0.0463(7) 0.5585(3) 0.135(3) Uani 1 1 d .
H13B H -0.0906 0.0458 0.5695 0.162 Uiso 1 1 calc R
C14B C -0.06069(16) 0.1185(5) 0.5697(3) 0.140(3) Uani 1 1 d .
H14B H -0.0653 0.1631 0.5900 0.168 Uiso 1 1 calc R
C15B C -0.03838(18) 0.1232(6) 0.5493(3) 0.164(3) Uani 1 1 d .
C16B C -0.03100(12) 0.0545(6) 0.5229(3) 0.165(3) Uani 1 1 d .
H16B H -0.0155 0.0538 0.5117 0.198 Uiso 1 1 calc R
C17B C -0.04874(18) -0.0197(5) 0.5128(3) 0.169(4) Uani 1 1 d .
H17B H -0.0455 -0.0645 0.4918 0.203 Uiso 1 1 calc R
C18B C 0.00092(14) 0.2036(6) 0.5543(3) 0.135(3) Uani 1 1 d .
C19B C 0.04291(12) 0.3791(6) 0.5974(2) 0.145(3) Uani 1 1 d .
C20B C 0.03049(15) 0.4616(5) 0.5948(3) 0.157(3) Uani 1 1 d .
H20B H 0.0368 0.5169 0.6068 0.188 Uiso 1 1 calc R
C21B C 0.00873(14) 0.4645(5) 0.5744(3) 0.147(3) Uani 1 1 d .
C22B C -0.00175(11) 0.3793(6) 0.5642(2) 0.159(3) Uani 1 1 d .
H22B H -0.0178 0.3784 0.5562 0.190 Uiso 1 1 calc R
C23B C 0.01084(14) 0.2948(5) 0.5654(3) 0.144(3) Uani 1 1 d .
C24B C 0.03180(16) 0.2917(4) 0.5852(3) 0.162(3) Uani 1 1 d .
H24B H 0.0392 0.2337 0.5909 0.194 Uiso 1 1 calc R

loop_
_atom_site_aniso_label
_atom_site_aniso_U_11
_atom_site_aniso_U_22
_atom_site_aniso_U_33
_atom_site_aniso_U_23
_atom_site_aniso_U_13
_atom_site_aniso_U_12
Cu1 0.1037(6) 0.0775(5) 0.2817(13) 0.0023(7) 0.0572(8) 0.0016(5)
O1N 0.073(4) 0.068(3) 0.397(12) -0.005(4) 0.008(5) -0.001(3)
O2N 0.128(5) 0.116(4) 0.228(7) -0.026(5) 0.054(5) -0.026(4)
O3N 0.142(4) 0.088(3) 0.340(8) 0.019(5) 0.012(5) -0.022(3)
N1N 0.111(8) 0.166(12) 0.226(13) 0.040(10) 0.051(8) 0.048(7)
Cu2 0.0679(7) 0.1103(8) 0.1733(13) 0.0222(9) 0.000 0.000
O4N 0.091(3) 0.125(3) 0.219(5) -0.026(3) -0.027(3) 0.014(2)
O1A 0.139(5) 0.113(4) 0.276(9) -0.050(4) 0.074(5) -0.029(4)
O2A 0.236(7) 0.220(6) 0.490(13) -0.110(7) 0.240(8) -0.129(5)
O3A 0.095(4) 0.115(4) 0.348(8) -0.030(4) 0.038(5) 0.000(3)
O4A 0.082(3) 0.073(3) 0.533(11) 0.057(4) 0.080(5) 0.010(2)
N1A 0.114(5) 0.047(3) 0.337(13) -0.060(5) -0.042(7) 0.008(3)
N2A 0.213(8) 0.145(6) 0.041(4) 0.040(4) 0.014(5) 0.107(6)
N3A 0.086(5) 0.086(4) 0.346(10) 0.010(5) 0.015(5) -0.011(4)
N4A 0.104(4) 0.085(4) 0.222(8) 0.012(4) 0.051(5) 0.005(4)
N5A 0.089(4) 0.090(4) 0.249(8) 0.019(4) 0.037(5) 0.012(3)
N6A 0.096(5) 0.093(4) 0.305(8) -0.029(4) 0.052(5) 0.012(4)
C1A 0.136(7) 0.185(11) 0.176(9) -0.001(7) 0.081(7) 0.066(7)
C2A 0.103(5) 0.075(5) 0.269(11) 0.032(7) 0.064(6) -0.023(4)
C3A 0.098(5) 0.050(4) 0.289(13) -0.008(7) -0.043(7) -0.018(4)
C4A 0.174(8) 0.138(8) 0.250(11) 0.052(7) 0.145(9) 0.019(6)
C5A 0.088(5) 0.193(9) 0.218(10) 0.072(9) 0.043(6) -0.031(6)
C6A 0.093(6) 0.116(9) 0.172(12) 0.018(7) 0.063(7) -0.017(6)
C7A 0.060(4) 0.174(8) 0.141(8) 0.071(7) -0.013(5) -0.021(5)
C8A 0.108(5) 0.116(5) 0.169(7) -0.024(5) 0.008(6) -0.040(5)
C9A 0.104(7) 0.085(5) 0.174(9) 0.018(6) 0.066(7) 0.029(5)
C10A 0.078(5) 0.143(7) 0.184(9) 0.012(6) 0.102(5) -0.001(5)
C11A 0.115(6) 0.077(5) 0.284(13) -0.023(5) -0.014(8) -0.040(4)
C13A 0.098(6) 0.079(5) 0.371(13) -0.004(7) 0.026(7) -0.011(5)
C14A 0.090(6) 0.094(6) 0.303(11) 0.021(6) 0.042(7) 0.008(5)
C15A 0.092(6) 0.107(6) 0.242(9) 0.005(6) 0.056(6) 0.022(6)
C16A 0.099(6) 0.087(5) 0.284(11) -0.044(6) 0.031(6) -0.019(5)
C17A 0.119(7) 0.120(6) 0.259(10) -0.021(6) 0.036(7) 0.011(6)
C18A 0.071(6) 0.086(6) 0.357(13) -0.015(6) 0.081(7) 0.005(5)
C19A 0.104(6) 0.071(5) 0.253(9) 0.012(6) 0.061(6) 0.002(4)
C20A 0.119(6) 0.091(5) 0.279(10) 0.014(5) 0.119(7) -0.043(5)
C21A 0.134(6) 0.112(6) 0.314(11) -0.050(7) 0.152(7) -0.010(6)
C22A 0.124(7) 0.118(6) 0.225(9) -0.011(6) 0.067(6) 0.022(5)
C23A 0.066(4) 0.092(6) 0.282(10) 0.007(6) 0.047(6) 0.022(5)
C24A 0.096(5) 0.075(4) 0.268(9) 0.007(6) 0.043(5) 0.000(5)
O1B 0.124(4) 0.120(4) 0.357(8) 0.011(4) -0.124(5) 0.006(3)
O2B 0.126(4) 0.104(4) 0.321(7) -0.015(4) -0.103(4) 0.019(3)
O3B 0.084(3) 0.090(3) 0.306(7) -0.022(4) -0.034(4) 0.004(3)
N1B 0.139(5) 0.115(4) 0.105(5) 0.036(4) 0.014(4) -0.005(4)
N2B 0.111(5) 0.094(5) 0.232(8) 0.000(5) -0.085(5) -0.012(4)
N3B 0.094(5) 0.070(4) 0.243(8) -0.037(4) -0.016(5) 0.011(4)
N4B 0.098(5) 0.083(4) 0.275(8) 0.021(4) -0.088(5) 0.006(3)
N5B 0.117(5) 0.077(4) 0.288(8) 0.022(4) -0.119(5) 0.004(4)
N6B 0.131(6) 0.077(4) 0.291(8) 0.013(4) -0.074(6) 0.005(4)
C1B 0.108(6) 0.118(6) 0.151(7) 0.030(5) -0.051(6) 0.025(5)
C2B 0.088(5) 0.090(5) 0.179(8) 0.061(5) -0.011(5) -0.002(4)
C3B 0.126(7) 0.075(5) 0.172(8) 0.021(5) -0.016(6) 0.006(5)
C4B 0.088(5) 0.153(7) 0.169(8) 0.056(6) -0.051(5) -0.018(5)
C5B 0.092(5) 0.119(5) 0.193(9) 0.022(5) -0.032(6) -0.037(5)
C6B 0.084(5) 0.094(5) 0.262(9) -0.011(7) -0.084(6) 0.004(5)
C7B 0.123(6) 0.050(4) 0.266(11) -0.018(6) -0.025(6) 0.012(5)
C8B 0.107(5) 0.120(7) 0.202(9) -0.025(6) -0.059(6) -0.010(5)
C9B 0.108(6) 0.075(6) 0.231(10) 0.011(6) -0.062(7) -0.033(5)
C10B 0.121(6) 0.067(5) 0.330(12) 0.010(7) -0.056(7) 0.002(5)
C11B 0.088(5) 0.084(5) 0.298(13) 0.038(7) 0.008(7) 0.005(5)
C12B 0.108(6) 0.073(6) 0.257(10) -0.029(6) -0.039(7) -0.003(5)
C13B 0.100(6) 0.127(7) 0.178(8) -0.006(6) -0.017(5) 0.013(6)
C14B 0.104(6) 0.068(4) 0.248(9) -0.026(5) 0.007(6) -0.024(5)
C15B 0.123(8) 0.073(5) 0.296(11) -0.030(7) -0.030(8) 0.009(6)
C16B 0.099(5) 0.080(5) 0.315(11) -0.021(7) -0.047(7) 0.004(5)
C17B 0.120(7) 0.077(6) 0.310(12) 0.000(6) -0.037(8) 0.032(6)
C18B 0.060(6) 0.122(8) 0.224(9) -0.030(6) -0.049(6) 0.014(5)
C19B 0.106(6) 0.125(6) 0.205(8) 0.020(6) -0.087(5) 0.012(6)
C20B 0.127(7) 0.088(5) 0.254(10) 0.003(5) -0.080(7) 0.009(5)
C21B 0.097(6) 0.080(5) 0.262(9) -0.010(5) -0.074(6) 0.012(5)
C22B 0.091(5) 0.096(5) 0.288(10) -0.007(6) -0.077(6) -0.006(5)
C23B 0.098(6) 0.076(5) 0.258(9) -0.014(5) -0.110(6) 0.008(5)
C24B 0.141(7) 0.068(5) 0.276(10) -0.004(5) -0.072(7) -0.013(5)

loop_
_atom_type_symbol
_atom_type_description
_atom_type_scat_dispersion_real
_atom_type_scat_dispersion_imag
_atom_type_scat_source
C C 0.0033 0.0016 'International Tables Vol C Tables 4.2.6.8 and 6.1.1.4'
H H 0.0000 0.0000 'International Tables Vol C Tables 4.2.6.8 and 6.1.1.4'
N N 0.0061 0.0033 'International Tables Vol C Tables 4.2.6.8 and 6.1.1.4'
O O 0.0106 0.0060 'International Tables Vol C Tables 4.2.6.8 and 6.1.1.4'
Cu Cu 0.3201 1.2651 'International Tables Vol C Tables 4.2.6.8 and 6.1.1.4'

loop_
_geom_angle_atom_site_label_1
_geom_angle_atom_site_label_2
_geom_angle_atom_site_label_3
_geom_angle
_geom_angle_site_symmetry_1
_geom_angle_site_symmetry_3
N3A Cu1 N2B 169.5(4) 1_565 6_656
N3A Cu1 N1A 89.5(3) 1_565 .
N2B Cu1 N1A 89.7(3) 6_656 .
N3A Cu1 N3B 89.5(2) 1_565 6_666
N2B Cu1 N3B 90.2(3) 6_656 6_666
N1A Cu1 N3B 173.3(4) . 6_666
N3A Cu1 O4A 92.4(3) 1_565 .
N2B Cu1 O4A 98.1(3) 6_656 .
N1A Cu1 O4A 94.6(3) . .
N3B Cu1 O4A 92.0(3) 6_666 .
N3A Cu1 O1N 88.4(3) 1_565 .
N2B Cu1 O1N 81.1(3) 6_656 .
N1A Cu1 O1N 83.4(3) . .
N3B Cu1 O1N 90.0(3) 6_666 .
O4A Cu1 O1N 177.90(14) . .
N1N O1N Cu1 141.7(8) . .
O1N N1N O3N 122.6(11) . .
O1N N1N O2N 122.8(13) . .
O3N N1N O2N 114.6(12) . .
N2A Cu2 N2A 86.4(4) 4_556 .
N2A Cu2 N1B 172.7(3) 4_556 .
N2A Cu2 N1B 91.4(2) . .
N2A Cu2 N1B 91.4(2) 4_556 4_556
N2A Cu2 N1B 172.7(3) . 4_556
N1B Cu2 N1B 91.6(3) . 4_556
N2A Cu2 O4N 87.4(2) 4_556 .
N2A Cu2 O4N 93.8(2) . .
N1B Cu2 O4N 85.8(2) . .
N1B Cu2 O4N 93.1(2) 4_556 .
C5A N1A C1A 120.5(8) . .
C5A N1A Cu1 111.4(8) . .
C1A N1A Cu1 128.0(7) . .
C7A N2A C11A 105.5(8) . .
C7A N2A Cu2 128.8(8) . .
C11A N2A Cu2 125.6(6) . .
C17A N3A C13A 116.0(6) . .
C17A N3A Cu1 122.7(6) . 1_545
C13A N3A Cu1 121.2(6) . 1_545
C6A N4A C3A 129.0(8) . .
C12A N5A C9A 122.4(9) . .
C18A N6A C15A 125.7(7) . .
N1A C1A C2A 121.0(10) . .
C1A C2A C3A 115.4(9) . .
C2A C3A N4A 110.9(10) . .
C2A C3A C4A 129.7(8) . .
N4A C3A C4A 119.2(8) . .
C5A C4A C3A 103.1(9) . .
N1A C5A C4A 130.1(9) . .
O1A C6A N4A 129.1(10) . .
O1A C6A C19A 123.5(10) . .
N4A C6A C19A 107.5(9) . .
N2A C7A C8A 139.4(8) . .
C9A C8A C7A 105.8(7) . .
C10A C9A C8A 121.6(8) . .
C10A C9A N5A 128.8(8) . .
C8A C9A N5A 109.5(9) . .
C11A C10A C9A 122.8(9) . .
C10A C11A N2A 124.3(9) . .
N5A C12A C21A 125.4(12) . .
N5A C12A O2A 118.9(12) . .
C21A C12A O2A 112.0(12) . .
C14A C13A N3A 125.4(7) . .
C13A C14A C15A 112.8(8) . .
C16A C15A N6A 124.6(8) . .
C16A C15A C14A 126.0(7) . .
N6A C15A C14A 109.4(9) . .
C17A C16A C15A 114.6(7) . .
C16A C17A N3A 125.1(8) . .
O3A C18A N6A 125.9(7) . .
O3A C18A C23A 120.7(7) . .
N6A C18A C23A 113.3(8) . .
C20A C19A C24A 125.8(6) . .
C20A C19A C6A 112.8(8) . .
C24A C19A C6A 121.3(8) . .
C19A C20A C21A 112.3(7) . .
C22A C21A C20A 126.5(7) . .
C22A C21A C12A 116.8(9) . .
C20A C21A C12A 115.4(9) . .
C21A C22A C23A 118.0(7) . .
C22A C23A C24A 118.8(7) . .
C22A C23A C18A 121.1(7) . .
C24A C23A C18A 119.4(7) . .
C19A C24A C23A 116.6(6) . .
C1B N1B C5B 114.5(6) . .
C1B N1B Cu2 126.4(5) . .
C5B N1B Cu2 118.6(5) . .
C7B N2B C11B 117.6(7) . .
C7B N2B Cu1 126.4(7) . 6_556
C11B N2B Cu1 115.5(6) . 6_556
C13B N3B C17B 120.5(7) . .
C13B N3B Cu1 118.9(7) . 6_546
C17B N3B Cu1 119.4(7) . 6_546
C6B N4B C3B 130.3(6) . .
C12B N5B C9B 123.1(7) . .
C18B N6B C15B 126.5(7) . .
N1B C1B C2B 127.6(7) . .
C1B C2B C3B 118.0(7) . .
C4B C3B C2B 116.4(8) . .
C4B C3B N4B 118.7(8) . .
C2B C3B N4B 124.8(7) . .
C3B C4B C5B 125.3(8) . .
C4B C5B N1B 117.9(6) . .
N4B C6B O1B 120.6(6) . .
N4B C6B C19B 122.0(8) . .
O1B C6B C19B 117.3(8) . .
N2B C7B C8B 123.2(9) . .
C7B C8B C9B 122.8(8) . .
C8B C9B C10B 116.9(8) . .
C8B C9B N5B 115.8(9) . .
C10B C9B N5B 127.2(8) . .
C9B C10B C11B 115.0(8) . .
N2B C11B C10B 124.4(8) . .
O2B C12B N5B 124.7(7) . .
O2B C12B C21B 119.0(8) . .
N5B C12B C21B 116.1(7) . .
N3B C13B C14B 125.1(7) . .
C13B C14B C15B 116.4(8) . .
C16B C15B C14B 121.6(8) . .
C16B C15B N6B 120.5(9) . .
C14B C15B N6B 117.6(9) . .
C15B C16B C17B 116.1(8) . .
N3B C17B C16B 119.5(8) . .
O3B C18B N6B 125.5(8) . .
O3B C18B C23B 121.8(7) . .
N6B C18B C23B 112.1(8) . .
C20B C19B C24B 119.9(6) . .
C20B C19B C6B 120.1(8) . .
C24B C19B C6B 119.9(8) . .
C19B C20B C21B 120.4(6) . .
C22B C21B C20B 117.4(6) . .
C22B C21B C12B 122.0(7) . .
C20B C21B C12B 119.2(7) . .
C21B C22B C23B 122.0(6) . .
C24B C23B C22B 119.3(6) . .
C24B C23B C18B 115.1(7) . .
C22B C23B C18B 124.4(7) . .
C23B C24B C19B 118.8(6) . .

loop_
_geom_bond_atom_site_label_1
_geom_bond_atom_site_label_2
_geom_bond_distance
_geom_bond_site_symmetry_2
Cu1 N3A 1.971(6) 1_565
Cu1 N2B 2.005(7) 6_656
Cu1 N1A 2.020(8) .
Cu1 N3B 2.028(6) 6_666
Cu1 O4A 2.447(8) .
Cu1 O1N 2.711(9) .
O1N N1N 1.206(11) .
O2N N1N 1.301(9) .
O3N N1N 1.295(11) .
Cu2 N2A 1.876(7) 4_556
Cu2 N2A 1.876(7) .
Cu2 N1B 1.967(6) .
Cu2 N1B 1.967(6) 4_556
Cu2 O4N 2.545(4) .
O1A C6A 1.124(9) .
O2A C12A 1.490(11) .
O3A C18A 1.269(8) .
N1A C5A 1.370(10) .
N1A C1A 1.404(9) .
N2A C7A 1.209(8) .
N2A C11A 1.512(8) .
N3A C17A 1.426(9) .
N3A C13A 1.457(9) .
N3A Cu1 1.971(6) 1_545
N4A C6A 1.342(9) .
N4A C3A 1.473(9) .
N5A C12A 1.337(13) .
N5A C9A 1.457(9) .
N6A C18A 1.334(8) .
N6A C15A 1.462(8) .
C1A C2A 1.407(9) .
C2A C3A 1.450(10) .
C3A C4A 1.543(11) .
C4A C5A 1.481(11) .
C6A C19A 1.589(11) .
C7A C8A 1.537(10) .
C8A C9A 1.437(9) .
C9A C10A 1.347(9) .
C10A C11A 1.324(9) .
C12A C21A 1.470(14) .
C13A C14A 1.365(8) .
C14A C15A 1.480(10) .
C15A C16A 1.440(10) .
C16A C17A 1.364(8) .
C18A C23A 1.482(9) .
C19A C20A 1.388(8) .
C19A C24A 1.430(8) .
C20A C21A 1.400(8) .
C21A C22A 1.364(8) .
C22A C23A 1.422(9) .
C23A C24A 1.439(8) .
O1B C6B 1.297(7) .
O2B C12B 1.244(7) .
O3B C18B 1.191(8) .
N1B C1B 1.327(7) .
N1B C5B 1.453(7) .
N2B C7B 1.265(8) .
N2B C11B 1.383(9) .
N2B Cu1 2.005(7) 6_556
N3B C13B 1.311(8) .
N3B C17B 1.339(9) .
N3B Cu1 2.028(6) 6_546
N4B C6B 1.257(7) .
N4B C3B 1.425(9) .
N5B C12B 1.350(9) .
N5B C9B 1.430(8) .
N6B C18B 1.349(8) .
N6B C15B 1.469(9) .
C1B C2B 1.351(8) .
C2B C3B 1.403(8) .
C3B C4B 1.350(8) .
C4B C5B 1.362(8) .
C6B C19B 1.490(8) .
C7B C8B 1.364(8) .
C8B C9B 1.400(9) .
C9B C10B 1.414(10) .
C10B C11B 1.434(8) .
C12B C21B 1.484(8) .
C13B C14B 1.367(8) .
C14B C15B 1.427(10) .
C15B C16B 1.365(10) .
C16B C17B 1.500(9) .
C18B C23B 1.468(9) .
C19B C20B 1.380(8) .
C19B C24B 1.457(8) .
C20B C21B 1.399(8) .
C21B C22B 1.398(8) .
C22B C23B 1.406(8) .
C23B C24B 1.350(8) .

loop_
_geom_hbond_atom_site_label_D
_geom_hbond_atom_site_label_H
_geom_hbond_atom_site_label_A
_geom_hbond_distance_DH
_geom_hbond_distance_HA
_geom_hbond_distance_DA
_geom_hbond_angle_DHA
_geom_hbond_site_symmetry_A
N4B H4B O2N 0.88 2.22 3.066(8) 162.3 2_565
